data_7706302
loop_
_publ_author_name
'McNulty, Jason A.'
'Slawin, Alexandra M. Z.'
'Lightfoot, Philip'

_publ_section_title
;
 Variable dimensionality in 'hollow' hybrid tin iodide perovskites.
;
_journal_issue 43
_journal_name_full 'Dalton transactions (Cambridge, England : 2003)'
_journal_page_first 15171
_journal_page_last 15174
_journal_paper_doi 10.1039/d0dt03449e
_journal_volume 49
_journal_year 2020
_chemical_formula_moiety 'Sn6  I23  C22  N33  H47  P1  O2'
_chemical_formula_sum 'C22 H47 I23 N33 O2 P Sn6'
_chemical_formula_weight 4467.73
_chemical_properties_physical Air-sensitive
_space_group_crystal_system triclinic
_space_group_IT_number 2
_space_group_name_Hall '-P 1'
_space_group_name_H-M_alt 'P -1'
_atom_sites_solution_hydrogens mixed
_audit_creation_method SHELXL-2018/3
_audit_update_record
;
2020-09-07 deposited with the CCDC.	2020-10-23 downloaded from the CCDC.
;
_cell_angle_alpha 83.978(5)
_cell_angle_beta 85.573(5)
_cell_angle_gamma 88.147(6)
_cell_formula_units_Z 2
_cell_length_a 14.0051(14)
_cell_length_b 14.7298(13)
_cell_length_c 22.535(2)
_cell_measurement_reflns_used 14880
_cell_measurement_temperature 93(2)
_cell_measurement_theta_max 27.5
_cell_measurement_theta_min 2.0
_cell_volume 4608.0(7)
_computing_cell_refinement 'CrystalClear-SM Expert 2.1 b45 (Rigaku, 2015)'
_computing_data_collection 'CrystalClear-SM Expert 2.1 b45 (Rigaku, 2015)'
_computing_data_reduction 'CrystalClear-SM Expert 2.1 b45 (Rigaku, 2015)'
_computing_molecular_graphics 'Ortep for Windows (Farrugia, 2012)'
_computing_publication_material 'WinGX publication routines (Farrugia, 2012)'
_computing_structure_refinement 'SHELXL-2018/3 (Sheldrick, 2018)'
_computing_structure_solution 'SHELXT-2018/3 (Sheldrick, 2018)'
_diffrn_ambient_temperature 93(2)
_diffrn_detector_area_resol_mean 5.8140
_diffrn_measured_fraction_theta_full 0.996
_diffrn_measured_fraction_theta_max 0.995
_diffrn_measurement_device_type 'Rigaku Pilatus 200K'
_diffrn_measurement_method 'profile data from \w-scans'
_diffrn_radiation_type MoK\a
_diffrn_radiation_wavelength 0.71075
_diffrn_reflns_av_R_equivalents 0.0869
_diffrn_reflns_av_unetI/netI 0.0423
_diffrn_reflns_Laue_measured_fraction_full 0.996
_diffrn_reflns_Laue_measured_fraction_max 0.995
_diffrn_reflns_limit_h_max 16
_diffrn_reflns_limit_h_min -16
_diffrn_reflns_limit_k_max 17
_diffrn_reflns_limit_k_min -17
_diffrn_reflns_limit_l_max 27
_diffrn_reflns_limit_l_min -27
_diffrn_reflns_number 130747
_diffrn_reflns_point_group_measured_fraction_full 0.996
_diffrn_reflns_point_group_measured_fraction_max 0.995
_diffrn_reflns_theta_full 25.242
_diffrn_reflns_theta_max 25.378
_diffrn_reflns_theta_min 1.739
_exptl_absorpt_coefficient_mu 9.369
_exptl_absorpt_correction_T_max 1.000
_exptl_absorpt_correction_T_min 0.646
_exptl_absorpt_correction_type multi-scan
_exptl_absorpt_process_details SADABS-2008/1
_exptl_crystal_colour Orange
_exptl_crystal_density_diffrn 3.220
_exptl_crystal_density_method 'not measured'
_exptl_crystal_description Prism
_exptl_crystal_F_000 3920
_exptl_crystal_size_max 0.100
_exptl_crystal_size_mid 0.100
_exptl_crystal_size_min 0.050
_refine_diff_density_max 3.850
_refine_diff_density_min -2.827
_refine_diff_density_rms 0.308
_refine_ls_extinction_method none
_refine_ls_goodness_of_fit_ref 1.128
_refine_ls_hydrogen_treatment mixed
_refine_ls_matrix_type full
_refine_ls_number_parameters 794
_refine_ls_number_reflns 16815
_refine_ls_number_restraints 2
_refine_ls_restrained_S_all 1.128
_refine_ls_R_factor_all 0.0618
_refine_ls_R_factor_gt 0.0593
_refine_ls_shift/su_max 0.001
_refine_ls_shift/su_mean 0.000
_refine_ls_structure_factor_coef Fsqd
_refine_ls_weighting_details 'w=1/[\s^2^(Fo^2^)+(0.0231P)^2^+209.6195P] where P=(Fo^2^+2Fc^2^)/3'
_refine_ls_weighting_scheme calc
_refine_ls_wR_factor_gt 0.1381
_refine_ls_wR_factor_ref 0.1392
_reflns_Friedel_coverage 0.000
_reflns_number_gt 15907
_reflns_number_total 16815
_reflns_threshold_expression 'I > 2\s(I)'
_cod_data_source_file d0dt03449e2.cif
_cod_data_source_block 11TzHH3PO2Sn6I23
_cod_depositor_comments
;
The following automatic conversions were performed:

data item '_exptl_absorpt_correction_type' value 'Multi-scan' was
changed to 'multi-scan' in accordance with the
/home/data/users/saulius/crontab/automatic-downloads/current/RSC/lib/dictionaries/cif_core.dic
dictionary named 'cif_core.dic' version 2.4.2 last updated on
2011-04-26.

Automatic conversion script
Id: cif_fix_values 7556 2019-12-06 15:28:31Z antanas 
;
_cod_database_code 7706302
_shelx_space_group_comment
;
The symmetry employed for this shelxl refinement is uniquely defined
by the following loop, which should always be used as a source of
symmetry information in preference to the above space-group names.
They are only intended as comments.
;
_shelx_estimated_absorpt_t_min 0.454
_shelx_estimated_absorpt_t_max 0.652

loop_
_space_group_symop_operation_xyz
'x, y, z'
'-x, -y, -z'

loop_
_atom_site_label
_atom_site_type_symbol
_atom_site_fract_x
_atom_site_fract_y
_atom_site_fract_z
_atom_site_U_iso_or_equiv
_atom_site_adp_type
_atom_site_occupancy
_atom_site_site_symmetry_order
_atom_site_calc_flag
_atom_site_refinement_flags_posn
_atom_site_refinement_flags_adp
_atom_site_refinement_flags_occupancy
_atom_site_disorder_assembly
_atom_site_disorder_group
N6 N 0.5432(10) 0.7530(9) 0.0433(6) 0.031(3) Uani 0.5 1 d . . P A 1
H6 H 0.593651 0.765854 0.018413 0.037 Uiso 0.5 1 calc R U P A 1
C8 C 0.4401(11) 0.6770(13) 0.0986(6) 0.043(4) Uani 0.5 1 d . . P A 1
H8 H 0.405217 0.627452 0.119047 0.051 Uiso 0.5 1 calc R U P A 1
N9 N 0.4181(12) 0.7628(18) 0.0975(9) 0.070(6) Uani 0.5 1 d . . P A 1
H9 H 0.367406 0.784005 0.117655 0.084 Uiso 0.5 1 calc R U P A 1
C10 C 0.4789(12) 0.8162(11) 0.0632(9) 0.054(5) Uani 0.5 1 d . . P A 1
H10 H 0.477864 0.880760 0.054746 0.065 Uiso 0.5 1 calc R U P A 1
N11 N 0.7785(9) 0.8606(8) -0.1188(6) 0.027(3) Uani 0.5 1 d . . P B 1
H11 H 0.811252 0.854575 -0.153184 0.033 Uiso 0.5 1 calc R U P B 1
C12 C 0.7268(12) 0.7982(11) -0.0882(7) 0.048(4) Uani 0.5 1 d . . P B 1
H12 H 0.717008 0.739008 -0.099449 0.057 Uiso 0.5 1 calc R U P B 1
N14 N 0.7192(10) 0.9184(10) -0.0412(6) 0.038(3) Uani 0.5 1 d . . P B 1
H14 H 0.703750 0.956975 -0.014486 0.046 Uiso 0.5 1 calc R U P B 1
C15 C 0.7743(12) 0.9344(11) -0.0906(8) 0.052(4) Uani 0.5 1 d . . P B 1
H15 H 0.805942 0.989802 -0.103717 0.062 Uiso 0.5 1 calc R U P B 1
C1 C 0.3940(16) 0.6481(15) -0.0757(11) 0.077(6) Uani 0.5 1 d . . P C 1
H1 H 0.459543 0.639501 -0.088621 0.093 Uiso 1 1 calc R U . C 1
C2 C 0.3243(11) 0.6068(10) -0.0957(7) 0.040(4) Uani 0.5 1 d . . P C 1
H2 H 0.327770 0.562508 -0.123574 0.048 Uiso 1 1 calc R U . C 1
C3 C 0.2492(12) 0.6407(19) -0.0685(9) 0.082(8) Uani 0.5 1 d . . P C 1
H3 H 0.185458 0.627250 -0.075624 0.098 Uiso 1 1 calc R U . C 1
C4 C 0.2695(14) 0.6924(14) -0.0324(8) 0.062(6) Uani 0.5 1 d . . P C 1
H4 H 0.224168 0.720517 -0.006100 0.075 Uiso 1 1 calc R U . C 1
C16 C 0.0730(12) 0.4608(12) 0.1136(7) 0.048(4) Uani 0.5 1 d . . P D 1
H16 H 0.069863 0.402765 0.136375 0.058 Uiso 1 1 calc R U . D 1
C17 C 0.0904(13) 0.4766(14) 0.0535(8) 0.060(5) Uani 0.5 1 d . . P D 1
H17 H 0.102321 0.430901 0.026829 0.072 Uiso 1 1 calc R U . D 1
C18 C 0.0881(14) 0.5635(13) 0.0381(9) 0.068(6) Uani 0.5 1 d . . P D 1
H18 H 0.092043 0.594925 -0.000968 0.081 Uiso 1 1 calc R U . D 1
C19 C 0.0782(15) 0.6002(14) 0.0935(12) 0.078(7) Uani 0.5 1 d . . P D 1
H19 H 0.083835 0.662932 0.098554 0.093 Uiso 1 1 calc R U . D 1
C21 C 0.8338(12) -0.1151(10) 0.1027(6) 0.040(4) Uani 0.5 1 d . . P E 1
H21 H 0.794360 -0.156946 0.127590 0.048 Uiso 1 1 calc R U . E 1
C22 C 0.8855(15) -0.1278(13) 0.0546(9) 0.067(6) Uani 0.5 1 d . . P E 1
H22 H 0.893672 -0.186358 0.040544 0.080 Uiso 1 1 calc R U . E 1
C24 C 0.905(2) 0.0044(14) 0.0626(11) 0.081(9) Uani 0.5 1 d . . P E 1
H24 H 0.927813 0.065106 0.056884 0.097 Uiso 1 1 calc R U . E 1
C25 C 0.849(2) -0.0295(18) 0.1084(11) 0.112(10) Uani 0.5 1 d . . P E 1
H25 H 0.824155 0.002921 0.140636 0.134 Uiso 1 1 calc R U . E 1
C27 C 0.4101(8) -0.2479(8) 0.6083(5) 0.021(2) Uani 0.5 1 d . . P F 1
H27 H 0.436820 -0.198988 0.582048 0.025 Uiso 1 1 calc R U . F 1
C28 C 0.3865(11) -0.3276(11) 0.5922(8) 0.046(4) Uani 0.5 1 d . . P F 1
H28 H 0.394800 -0.345565 0.552833 0.056 Uiso 1 1 calc R U . F 1
C29 C 0.3495(9) -0.3777(8) 0.6396(6) 0.029(3) Uani 0.5 1 d . . P F 1
H29 H 0.325900 -0.437745 0.641311 0.035 Uiso 1 1 calc R U . F 1
C30 C 0.3523(11) -0.3249(10) 0.6858(7) 0.038(3) Uani 0.5 1 d . . P F 1
H30 H 0.329131 -0.343178 0.725916 0.046 Uiso 1 1 calc R U . F 1
C32 C 0.5261(12) 0.3167(12) 0.6690(11) 0.072(7) Uani 0.5 1 d . . P G 1
H32 H 0.463274 0.319143 0.688031 0.087 Uiso 1 1 calc R U . G 1
C33 C 0.5808(11) 0.3880(10) 0.6569(8) 0.042(4) Uani 0.5 1 d . . P G 1
H33 H 0.564495 0.449131 0.664288 0.051 Uiso 1 1 calc R U . G 1
C34 C 0.658(2) 0.3600(12) 0.6342(12) 0.118(12) Uani 0.5 1 d . . P G 1
H34 H 0.712477 0.395406 0.622082 0.141 Uiso 1 1 calc R U . G 1
C35 C 0.6497(15) 0.2712(11) 0.6298(12) 0.090(9) Uani 0.5 1 d . . P G 1
H35 H 0.698561 0.233764 0.612621 0.108 Uiso 1 1 calc R U . G 1
C36 C 0.9834(13) 0.5574(12) 0.6584(8) 0.054(4) Uani 0.5 1 d . . P H 1
H36 H 1.011762 0.602861 0.677727 0.065 Uiso 1 1 calc R U . H 1
C37 C 1.0238(14) 0.5052(17) 0.6225(10) 0.091(9) Uani 0.5 1 d . . P H 1
H37 H 1.085301 0.513627 0.602145 0.109 Uiso 1 1 calc R U . H 1
C38 C 0.9668(13) 0.4372(13) 0.6178(11) 0.072(6) Uani 0.5 1 d . . P H 1
H38 H 0.983199 0.382038 0.600655 0.086 Uiso 1 1 calc R U . H 1
C40 C 0.8995(15) 0.5359(17) 0.6624(15) 0.131(14) Uani 0.5 1 d . . P H 1
H40 H 0.848607 0.570923 0.679791 0.157 Uiso 1 1 calc R U . H 1
C41 C 0.2265(10) 0.1275(9) 0.6762(6) 0.030(3) Uani 0.5 1 d . . P I 1
H41 H 0.245440 0.164195 0.705251 0.036 Uiso 1 1 calc R U . I 1
C43 C 0.2248(13) 0.0283(11) 0.6198(9) 0.058(5) Uani 0.5 1 d . . P I 1
H43 H 0.240417 -0.023570 0.598917 0.069 Uiso 1 1 calc R U . I 1
C44 C 0.1498(10) 0.0814(11) 0.6111(6) 0.036(3) Uani 0.5 1 d . . P I 1
H44 H 0.103550 0.075613 0.583067 0.043 Uiso 1 1 calc R U . I 1
C45 C 0.1502(14) 0.1444(13) 0.6482(10) 0.069(6) Uani 0.5 1 d . . P I 1
H45 H 0.104011 0.192206 0.653265 0.083 Uiso 1 1 calc R U . I 1
C47 C 0.7741(8) -0.0549(8) 0.6748(5) 0.022(3) Uani 0.5 1 d . . P J 1
H47 H 0.779003 -0.015311 0.705110 0.027 Uiso 1 1 calc R U . J 1
C48 C 0.8483(11) -0.0896(11) 0.6462(7) 0.045(4) Uani 0.5 1 d . . P J 1
H48 H 0.914113 -0.080356 0.650578 0.054 Uiso 1 1 calc R U . J 1
C49 C 0.8107(10) -0.1411(9) 0.6095(5) 0.029(3) Uani 0.5 1 d . . P J 1
H49 H 0.845626 -0.176924 0.582240 0.034 Uiso 1 1 calc R U . J 1
C50 C 0.7146(12) -0.1339(10) 0.6175(7) 0.046(4) Uani 0.5 1 d . . P J 1
H50 H 0.671298 -0.164350 0.596386 0.055 Uiso 1 1 calc R U . J 1
C52 C 0.4562(9) -0.0752(8) 0.6839(5) 0.020(2) Uani 0.5 1 d . . P K 1
H52 H 0.435512 -0.128119 0.708778 0.024 Uiso 1 1 calc R U . K 1
C53 C 0.4778(11) 0.0013(11) 0.7039(8) 0.046(4) Uani 0.5 1 d . . P K 1
H53 H 0.475032 0.012665 0.744722 0.055 Uiso 1 1 calc R U . K 1
C54 C 0.5038(9) 0.0593(8) 0.6580(7) 0.029(3) Uani 0.5 1 d . . P K 1
H54 H 0.522779 0.120363 0.659222 0.035 Uiso 1 1 calc R U . K 1
C55 C 0.4983(10) 0.0152(11) 0.6079(8) 0.049(4) Uani 0.5 1 d . . P K 1
H55 H 0.514560 0.041829 0.568317 0.058 Uiso 1 1 calc R U . K 1
C6 C 0.5432(10) 0.7530(9) 0.0433(6) 0.031(3) Uani 0.5 1 d . . P A 2
H6' H 0.597664 0.766876 0.016435 0.037 Uiso 0.5 1 calc R U P A 2
N8 N 0.4401(11) 0.6770(13) 0.0986(6) 0.043(4) Uani 0.5 1 d . . P A 2
H8' H 0.407786 0.631106 0.117538 0.051 Uiso 0.5 1 calc R U P A 2
C9 C 0.4181(12) 0.7628(18) 0.0975(9) 0.070(6) Uani 0.5 1 d . . P A 2
H9' H 0.363372 0.785689 0.119261 0.084 Uiso 0.5 1 calc R U P A 2
N10 N 0.4789(12) 0.8162(11) 0.0632(9) 0.054(5) Uani 0.5 1 d . . P A 2
H10' H 0.477941 0.876002 0.055365 0.065 Uiso 0.5 1 calc R U P A 2
C11 C 0.7785(9) 0.8606(8) -0.1188(6) 0.027(3) Uani 0.5 1 d . . P B 2
H11' H 0.813857 0.854094 -0.155916 0.033 Uiso 0.5 1 calc R U P B 2
N12 N 0.7268(12) 0.7982(11) -0.0882(7) 0.048(4) Uani 0.5 1 d . . P B 2
H12' H 0.717733 0.743371 -0.098624 0.057 Uiso 0.5 1 calc R U P B 2
C14 C 0.7192(10) 0.9184(10) -0.0412(6) 0.038(3) Uani 0.5 1 d . . P B 2
H14' H 0.702522 0.960041 -0.012363 0.046 Uiso 0.5 1 calc R U P B 2
N15 N 0.7743(12) 0.9344(11) -0.0906(8) 0.052(4) Uani 0.5 1 d . . P B 2
H15' H 0.803614 0.985718 -0.102749 0.062 Uiso 0.5 1 calc R U P B 2
N1 N 0.3940(16) 0.6481(15) -0.0757(11) 0.077(6) Uani 0.5 1 d . . P C 2
N2 N 0.3243(11) 0.6068(10) -0.0957(7) 0.040(4) Uani 0.5 1 d . . P C 2
N3 N 0.2492(12) 0.6407(19) -0.0685(9) 0.082(8) Uani 0.5 1 d . . P C 2
N4 N 0.2695(14) 0.6924(14) -0.0324(8) 0.062(6) Uani 0.5 1 d . . P C 2
N16 N 0.0730(12) 0.4608(12) 0.1136(7) 0.048(4) Uani 0.5 1 d . . P D 2
N17 N 0.0904(13) 0.4766(14) 0.0535(8) 0.060(5) Uani 0.5 1 d . . P D 2
N18 N 0.0881(14) 0.5635(13) 0.0381(9) 0.068(6) Uani 0.5 1 d . . P D 2
N19 N 0.0782(15) 0.6002(14) 0.0935(12) 0.078(7) Uani 0.5 1 d . . P D 2
N21 N 0.8338(12) -0.1151(10) 0.1027(6) 0.040(4) Uani 0.5 1 d . . P E 2
N22 N 0.8855(15) -0.1278(13) 0.0546(9) 0.067(6) Uani 0.5 1 d . . P E 2
N24 N 0.905(2) 0.0044(14) 0.0626(11) 0.081(9) Uani 0.5 1 d . . P E 2
N25 N 0.849(2) -0.0295(18) 0.1084(11) 0.112(10) Uani 0.5 1 d . . P E 2
N27 N 0.4101(8) -0.2479(8) 0.6083(5) 0.021(2) Uani 0.5 1 d . . P F 2
N28 N 0.3865(11) -0.3276(11) 0.5922(8) 0.046(4) Uani 0.5 1 d . . P F 2
N29 N 0.3495(9) -0.3777(8) 0.6396(6) 0.029(3) Uani 0.5 1 d . . P F 2
N30 N 0.3523(11) -0.3249(10) 0.6858(7) 0.038(3) Uani 0.5 1 d . . P F 2
N32 N 0.5261(12) 0.3167(12) 0.6690(11) 0.072(7) Uani 0.5 1 d . . P G 2
N33 N 0.5808(11) 0.3880(10) 0.6569(8) 0.042(4) Uani 0.5 1 d . . P G 2
N34 N 0.658(2) 0.3600(12) 0.6342(12) 0.118(12) Uani 0.5 1 d . . P G 2
N35 N 0.6497(15) 0.2712(11) 0.6298(12) 0.090(9) Uani 0.5 1 d . . P G 2
N36 N 0.9834(13) 0.5574(12) 0.6584(8) 0.054(4) Uani 0.5 1 d . . P H 2
N37 N 1.0238(14) 0.5052(17) 0.6225(10) 0.091(9) Uani 0.5 1 d . . P H 2
N38 N 0.9668(13) 0.4372(13) 0.6178(11) 0.072(6) Uani 0.5 1 d . . P H 2
N40 N 0.8995(15) 0.5359(17) 0.6624(15) 0.131(14) Uani 0.5 1 d . . P H 2
N41 N 0.2265(10) 0.1275(9) 0.6762(6) 0.030(3) Uani 0.5 1 d . . P I 2
N43 N 0.2248(13) 0.0283(11) 0.6198(9) 0.058(5) Uani 0.5 1 d . . P I 2
N44 N 0.1498(10) 0.0814(11) 0.6111(6) 0.036(3) Uani 0.5 1 d . . P I 2
N45 N 0.1502(14) 0.1444(13) 0.6482(10) 0.069(6) Uani 0.5 1 d . . P I 2
N47 N 0.7741(8) -0.0549(8) 0.6748(5) 0.022(3) Uani 0.5 1 d . . P J 2
N48 N 0.8483(11) -0.0896(11) 0.6462(7) 0.045(4) Uani 0.5 1 d . . P J 2
N49 N 0.8107(10) -0.1411(9) 0.6095(5) 0.029(3) Uani 0.5 1 d . . P J 2
N50 N 0.7146(12) -0.1339(10) 0.6175(7) 0.046(4) Uani 0.5 1 d . . P J 2
N52 N 0.4562(9) -0.0752(8) 0.6839(5) 0.020(2) Uani 0.5 1 d . . P K 2
N53 N 0.4778(11) 0.0013(11) 0.7039(8) 0.046(4) Uani 0.5 1 d . . P K 2
N54 N 0.5038(9) 0.0593(8) 0.6580(7) 0.029(3) Uani 0.5 1 d . . P K 2
N55 N 0.4983(10) 0.0152(11) 0.6079(8) 0.049(4) Uani 0.5 1 d . . P K 2
I4 I 0.73855(7) 0.15559(8) 0.19576(5) 0.0376(2) Uani 1 1 d . . . . .
I3 I 1.02494(7) 0.01744(6) 0.22079(4) 0.0306(2) Uani 1 1 d . . . . .
I1 I 0.98476(7) 0.23733(6) 0.07907(4) 0.0285(2) Uani 1 1 d . . . . .
I5 I 0.85713(6) 0.42236(6) 0.21501(4) 0.0283(2) Uani 1 1 d . . . . .
I11 I 0.93365(6) 0.71570(6) 0.22389(4) 0.0278(2) Uani 1 1 d . . . . .
I7 I 0.78602(7) 0.63384(7) 0.07778(4) 0.0303(2) Uani 1 1 d . . . . .
I10 I 0.63828(7) 0.80506(7) 0.20300(5) 0.0356(2) Uani 1 1 d . . . . .
I12 I 0.85252(7) 0.17122(6) 0.92122(4) 0.0328(2) Uani 1 1 d . . . . .
I15 I 0.75405(8) 0.36751(7) 0.78272(5) 0.0416(3) Uani 1 1 d . . . . .
I14 I 0.67518(6) 0.08368(7) 0.78532(5) 0.0335(2) Uani 1 1 d . . . . .
I13 I 0.89125(7) 0.18777(7) 0.63947(4) 0.0324(2) Uani 1 1 d . . . . .
I22 I 0.80644(6) 0.39301(6) 0.49402(4) 0.0291(2) Uani 1 1 d . . . . .
I24 I 0.70487(6) 0.10915(7) 0.51403(4) 0.0295(2) Uani 1 1 d . . . . .
I2 I 0.89697(7) 0.20483(7) 0.36001(4) 0.0308(2) Uani 1 1 d . . . . .
I17 I 0.35235(7) 0.38113(6) 0.35842(4) 0.0300(2) Uani 1 1 d . . . . .
I8 I 0.26909(8) 0.39552(6) 0.63903(4) 0.0335(2) Uani 1 1 d . . . . .
I20 I 0.40325(7) 0.21388(6) 0.51958(4) 0.0279(2) Uani 1 1 d . . . . .
I21 I 0.10786(6) 0.29811(6) 0.49563(4) 0.0285(2) Uani 1 1 d . . . . .
I19 I 0.500000 0.500000 0.500000 0.0277(3) Uani 1 2 d S . P . .
I18 I 0.44816(7) 0.23272(6) 0.19780(4) 0.0313(2) Uani 1 1 d . . . . .
I6 I 0.15429(7) 0.29720(7) 0.22833(4) 0.0310(2) Uani 1 1 d . . . . .
I16 I 0.35329(8) 0.45308(6) 0.07559(4) 0.0332(2) Uani 1 1 d . . . . .
I9 I 0.54526(6) 0.51296(6) 0.21115(4) 0.02543(19) Uani 1 1 d . . . . .
I23 I 1.000000 0.000000 0.500000 0.0302(3) Uani 1 2 d S . P . .
Sn1 Sn 0.93113(6) 0.21292(6) 0.21432(4) 0.02052(19) Uani 1 1 d . . . . .
Sn2 Sn 0.75049(6) 0.61867(6) 0.21055(4) 0.02082(19) Uani 1 1 d . . . . .
Sn3 Sn 0.85783(6) 0.18426(6) 0.78279(4) 0.0224(2) Uani 1 1 d . . . . .
Sn6 Sn 0.89147(6) 0.19967(6) 0.49726(4) 0.01714(18) Uani 1 1 d . . . . .
Sn5 Sn 0.30532(6) 0.39014(6) 0.50001(4) 0.01843(18) Uani 1 1 d . . . . .
Sn4 Sn 0.34872(7) 0.40448(6) 0.21286(4) 0.0226(2) Uani 1 1 d . . . . .
P1 P 0.5766(4) 1.0426(3) 0.0818(2) 0.0518(12) Uani 1 1 d D . . . .
H1A H 0.595(13) 1.016(12) 0.142(3) 0.062 Uiso 1 1 d D U . . .
H1B H 0.524(11) 1.124(7) 0.066(8) 0.062 Uiso 1 1 d D U . . .
O1 O 0.4923(13) 1.0027(16) 0.0626(9) 0.120(8) Uani 1 1 d . . . . .
O2 O 0.6685(12) 1.0136(17) 0.0478(8) 0.098(6) Uani 1 1 d . . . . .
H2A H 0.706383 0.988589 0.072018 0.146 Uiso 1 1 calc R U . . .
N5 N 0.3630(14) 0.7037(12) -0.0350(8) 0.066(5) Uani 1 1 d . . . . .
N7 N 0.5208(13) 0.6729(14) 0.0654(11) 0.083(6) Uani 1 1 d . . . . .
N13 N 0.6904(9) 0.8307(10) -0.0391(5) 0.036(3) Uani 1 1 d . . . . .
N20 N 0.0614(19) 0.540(2) 0.1342(14) 0.129(12) Uani 1 1 d . . . . .
N23 N 0.9256(13) -0.057(2) 0.0267(11) 0.096(8) Uani 1 1 d . . . . .
N26 N 0.3904(8) -0.2470(7) 0.6681(5) 0.024(2) Uani 1 1 d . . . . .
N31 N 0.5672(8) 0.2427(7) 0.6519(6) 0.027(3) Uani 1 1 d . . . . .
N39 N 0.8881(18) 0.4599(15) 0.6403(12) 0.129(13) Uani 1 1 d . . . . .
N42 N 0.2763(10) 0.0549(9) 0.6610(8) 0.047(4) Uani 1 1 d . . . . .
N46 N 0.6894(8) -0.0799(8) 0.6577(5) 0.028(3) Uani 1 1 d . . . . .
N51 N 0.4675(9) -0.0694(8) 0.6215(6) 0.030(3) Uani 1 1 d . . . . .

loop_
_atom_site_aniso_label
_atom_site_aniso_U_11
_atom_site_aniso_U_22
_atom_site_aniso_U_33
_atom_site_aniso_U_23
_atom_site_aniso_U_13
_atom_site_aniso_U_12
N6 0.028(7) 0.034(7) 0.028(7) 0.012(6) 0.004(5) -0.012(6)
C8 0.030(8) 0.066(11) 0.030(8) 0.004(7) 0.001(6) -0.010(8)
N9 0.031(9) 0.13(2) 0.060(12) -0.051(13) 0.000(8) 0.006(11)
C10 0.037(9) 0.037(9) 0.094(14) -0.014(9) -0.022(9) -0.011(7)
N11 0.029(7) 0.023(6) 0.028(7) -0.004(5) 0.006(5) -0.001(5)
C12 0.061(11) 0.043(9) 0.043(9) -0.023(7) -0.012(8) 0.010(8)
N14 0.036(8) 0.044(9) 0.037(8) -0.021(7) 0.001(6) 0.006(7)
C15 0.041(9) 0.043(9) 0.069(12) 0.007(8) 0.002(8) -0.017(8)
C1 0.057(13) 0.072(14) 0.101(18) -0.016(13) 0.014(12) 0.004(11)
C2 0.051(10) 0.036(8) 0.037(8) -0.018(6) -0.002(7) -0.004(7)
C3 0.021(9) 0.17(2) 0.054(12) -0.039(14) 0.010(8) -0.012(11)
C4 0.064(13) 0.087(14) 0.039(9) -0.030(9) -0.018(9) 0.049(11)
C16 0.059(11) 0.049(10) 0.036(8) -0.017(7) 0.023(8) -0.016(8)
C17 0.058(11) 0.075(13) 0.050(11) -0.032(10) 0.001(9) 0.005(10)
C18 0.071(13) 0.058(12) 0.070(13) 0.041(10) -0.038(11) -0.022(10)
C19 0.058(13) 0.047(12) 0.13(2) -0.048(13) 0.029(13) -0.015(10)
C21 0.058(10) 0.030(8) 0.028(7) 0.008(6) 0.005(7) 0.002(7)
C22 0.070(13) 0.046(11) 0.078(14) 0.007(10) 0.009(11) 0.020(10)
C24 0.13(2) 0.046(11) 0.072(15) 0.031(10) -0.068(15) -0.047(13)
C25 0.19(3) 0.087(18) 0.063(15) -0.057(14) -0.010(18) 0.025(19)
C27 0.023(6) 0.021(6) 0.018(6) -0.003(5) 0.000(5) 0.003(5)
C28 0.033(8) 0.047(9) 0.064(11) -0.029(8) -0.008(7) 0.007(7)
C29 0.034(7) 0.004(5) 0.050(8) -0.001(5) -0.014(6) -0.008(5)
C30 0.038(8) 0.036(8) 0.039(8) 0.001(6) -0.001(6) -0.004(6)
C32 0.028(9) 0.050(11) 0.14(2) -0.048(12) 0.009(10) -0.013(8)
C33 0.039(9) 0.025(7) 0.067(11) -0.014(7) -0.010(8) 0.007(6)
C34 0.17(2) 0.023(9) 0.15(2) -0.044(12) 0.12(2) -0.033(12)
C35 0.070(13) 0.023(8) 0.17(2) -0.036(11) 0.072(15) -0.011(8)
C36 0.054(11) 0.043(9) 0.069(12) -0.020(9) -0.013(9) -0.010(8)
C37 0.056(12) 0.129(19) 0.097(16) -0.085(15) 0.058(12) -0.058(13)
C38 0.042(10) 0.057(12) 0.124(19) -0.058(12) 0.003(11) 0.002(9)
C40 0.052(12) 0.109(19) 0.25(3) -0.15(2) 0.075(17) -0.054(13)
C41 0.035(8) 0.030(7) 0.030(7) -0.016(6) -0.007(6) -0.003(6)
C43 0.055(11) 0.031(8) 0.090(14) -0.025(9) 0.003(10) -0.001(8)
C44 0.028(7) 0.060(10) 0.023(7) -0.013(6) -0.013(6) -0.002(7)
C45 0.066(13) 0.054(11) 0.096(16) -0.034(11) -0.043(12) 0.017(10)
C47 0.024(6) 0.017(6) 0.027(6) -0.007(5) -0.002(5) -0.004(5)
C48 0.037(9) 0.057(10) 0.041(9) -0.007(7) -0.003(7) 0.000(7)
C49 0.036(8) 0.033(7) 0.018(6) -0.013(5) -0.003(5) 0.009(6)
C50 0.056(10) 0.034(8) 0.049(9) -0.002(7) -0.019(8) 0.000(7)
C52 0.029(7) 0.015(6) 0.018(6) 0.000(4) -0.011(5) -0.011(5)
C53 0.035(8) 0.049(10) 0.059(10) -0.028(8) -0.021(7) 0.014(7)
C54 0.021(6) 0.006(5) 0.061(9) -0.003(6) -0.012(6) -0.005(5)
C55 0.026(8) 0.041(9) 0.076(12) 0.012(8) -0.011(8) -0.007(7)
C6 0.028(7) 0.034(7) 0.028(7) 0.012(6) 0.004(5) -0.012(6)
N8 0.030(8) 0.066(11) 0.030(8) 0.004(7) 0.001(6) -0.010(8)
C9 0.031(9) 0.13(2) 0.060(12) -0.051(13) 0.000(8) 0.006(11)
N10 0.037(9) 0.037(9) 0.094(14) -0.014(9) -0.022(9) -0.011(7)
C11 0.029(7) 0.023(6) 0.028(7) -0.004(5) 0.006(5) -0.001(5)
N12 0.061(11) 0.043(9) 0.043(9) -0.023(7) -0.012(8) 0.010(8)
C14 0.036(8) 0.044(9) 0.037(8) -0.021(7) 0.001(6) 0.006(7)
N15 0.041(9) 0.043(9) 0.069(12) 0.007(8) 0.002(8) -0.017(8)
N1 0.057(13) 0.072(14) 0.101(18) -0.016(13) 0.014(12) 0.004(11)
N2 0.051(10) 0.036(8) 0.037(8) -0.018(6) -0.002(7) -0.004(7)
N3 0.021(9) 0.17(2) 0.054(12) -0.039(14) 0.010(8) -0.012(11)
N4 0.064(13) 0.087(14) 0.039(9) -0.030(9) -0.018(9) 0.049(11)
N16 0.059(11) 0.049(10) 0.036(8) -0.017(7) 0.023(8) -0.016(8)
N17 0.058(11) 0.075(13) 0.050(11) -0.032(10) 0.001(9) 0.005(10)
N18 0.071(13) 0.058(12) 0.070(13) 0.041(10) -0.038(11) -0.022(10)
N19 0.058(13) 0.047(12) 0.13(2) -0.048(13) 0.029(13) -0.015(10)
N21 0.058(10) 0.030(8) 0.028(7) 0.008(6) 0.005(7) 0.002(7)
N22 0.070(13) 0.046(11) 0.078(14) 0.007(10) 0.009(11) 0.020(10)
N24 0.13(2) 0.046(11) 0.072(15) 0.031(10) -0.068(15) -0.047(13)
N25 0.19(3) 0.087(18) 0.063(15) -0.057(14) -0.010(18) 0.025(19)
N27 0.023(6) 0.021(6) 0.018(6) -0.003(5) 0.000(5) 0.003(5)
N28 0.033(8) 0.047(9) 0.064(11) -0.029(8) -0.008(7) 0.007(7)
N29 0.034(7) 0.004(5) 0.050(8) -0.001(5) -0.014(6) -0.008(5)
N30 0.038(8) 0.036(8) 0.039(8) 0.001(6) -0.001(6) -0.004(6)
N32 0.028(9) 0.050(11) 0.14(2) -0.048(12) 0.009(10) -0.013(8)
N33 0.039(9) 0.025(7) 0.067(11) -0.014(7) -0.010(8) 0.007(6)
N34 0.17(2) 0.023(9) 0.15(2) -0.044(12) 0.12(2) -0.033(12)
N35 0.070(13) 0.023(8) 0.17(2) -0.036(11) 0.072(15) -0.011(8)
N36 0.054(11) 0.043(9) 0.069(12) -0.020(9) -0.013(9) -0.010(8)
N37 0.056(12) 0.129(19) 0.097(16) -0.085(15) 0.058(12) -0.058(13)
N38 0.042(10) 0.057(12) 0.124(19) -0.058(12) 0.003(11) 0.002(9)
N40 0.052(12) 0.109(19) 0.25(3) -0.15(2) 0.075(17) -0.054(13)
N41 0.035(8) 0.030(7) 0.030(7) -0.016(6) -0.007(6) -0.003(6)
N43 0.055(11) 0.031(8) 0.090(14) -0.025(9) 0.003(10) -0.001(8)
N44 0.028(7) 0.060(10) 0.023(7) -0.013(6) -0.013(6) -0.002(7)
N45 0.066(13) 0.054(11) 0.096(16) -0.034(11) -0.043(12) 0.017(10)
N47 0.024(6) 0.017(6) 0.027(6) -0.007(5) -0.002(5) -0.004(5)
N48 0.037(9) 0.057(10) 0.041(9) -0.007(7) -0.003(7) 0.000(7)
N49 0.036(8) 0.033(7) 0.018(6) -0.013(5) -0.003(5) 0.009(6)
N50 0.056(10) 0.034(8) 0.049(9) -0.002(7) -0.019(8) 0.000(7)
N52 0.029(7) 0.015(6) 0.018(6) 0.000(4) -0.011(5) -0.011(5)
N53 0.035(8) 0.049(10) 0.059(10) -0.028(8) -0.021(7) 0.014(7)
N54 0.021(6) 0.006(5) 0.061(9) -0.003(6) -0.012(6) -0.005(5)
N55 0.026(8) 0.041(9) 0.076(12) 0.012(8) -0.011(8) -0.007(7)
I4 0.0185(5) 0.0575(7) 0.0410(6) -0.0255(5) 0.0002(4) -0.0034(4)
I3 0.0296(5) 0.0258(5) 0.0372(5) -0.0058(4) -0.0043(4) 0.0021(4)
I1 0.0326(5) 0.0292(5) 0.0249(4) -0.0067(4) -0.0025(4) -0.0041(4)
I5 0.0234(5) 0.0314(5) 0.0295(5) -0.0005(4) -0.0009(4) -0.0003(4)
I11 0.0236(5) 0.0296(5) 0.0323(5) -0.0085(4) -0.0050(4) -0.0070(4)
I7 0.0396(5) 0.0323(5) 0.0194(4) -0.0046(4) -0.0031(4) 0.0001(4)
I10 0.0249(5) 0.0408(6) 0.0423(6) -0.0148(4) 0.0029(4) 0.0032(4)
I12 0.0419(6) 0.0266(5) 0.0306(5) 0.0022(4) -0.0116(4) -0.0073(4)
I15 0.0401(6) 0.0403(6) 0.0371(6) 0.0120(4) 0.0142(4) 0.0209(5)
I14 0.0197(4) 0.0447(6) 0.0413(5) -0.0263(5) -0.0065(4) 0.0006(4)
I13 0.0369(5) 0.0331(5) 0.0286(5) -0.0030(4) -0.0097(4) -0.0078(4)
I22 0.0246(5) 0.0256(5) 0.0363(5) 0.0001(4) -0.0014(4) 0.0020(4)
I24 0.0187(4) 0.0333(5) 0.0362(5) -0.0013(4) -0.0017(4) -0.0060(4)
I2 0.0334(5) 0.0341(5) 0.0242(5) -0.0007(4) -0.0015(4) -0.0001(4)
I17 0.0390(5) 0.0278(5) 0.0238(4) 0.0019(4) -0.0085(4) -0.0113(4)
I8 0.0524(6) 0.0273(5) 0.0214(4) -0.0074(4) 0.0065(4) -0.0150(4)
I20 0.0326(5) 0.0233(4) 0.0271(5) 0.0006(3) -0.0049(4) 0.0052(4)
I21 0.0180(4) 0.0316(5) 0.0374(5) -0.0133(4) 0.0021(4) -0.0033(4)
I19 0.0208(6) 0.0293(7) 0.0353(7) -0.0123(5) -0.0044(5) -0.0033(5)
I18 0.0296(5) 0.0268(5) 0.0373(5) -0.0009(4) -0.0072(4) 0.0065(4)
I6 0.0232(5) 0.0429(6) 0.0294(5) -0.0176(4) 0.0020(4) -0.0066(4)
I16 0.0498(6) 0.0260(5) 0.0256(5) -0.0038(4) -0.0122(4) -0.0034(4)
I9 0.0218(4) 0.0252(4) 0.0302(5) -0.0055(4) -0.0026(3) -0.0042(3)
I23 0.0293(7) 0.0309(7) 0.0301(7) -0.0011(5) -0.0054(5) 0.0065(5)
Sn1 0.0192(4) 0.0228(4) 0.0209(4) -0.0082(3) -0.0017(3) -0.0007(3)
Sn2 0.0245(5) 0.0209(4) 0.0182(4) -0.0049(3) -0.0016(3) -0.0075(4)
Sn3 0.0211(5) 0.0249(5) 0.0218(4) -0.0052(4) -0.0033(4) 0.0035(4)
Sn6 0.0157(4) 0.0184(4) 0.0180(4) -0.0041(3) -0.0023(3) 0.0001(3)
Sn5 0.0182(4) 0.0176(4) 0.0205(4) -0.0054(3) -0.0032(3) -0.0015(3)
Sn4 0.0237(5) 0.0209(4) 0.0238(5) -0.0023(4) -0.0054(4) -0.0016(4)
P1 0.076(4) 0.036(2) 0.044(3) -0.010(2) 0.002(2) -0.006(2)
O1 0.073(12) 0.16(2) 0.120(16) 0.058(15) -0.024(11) -0.060(13)
O2 0.050(10) 0.154(19) 0.091(13) -0.020(13) -0.015(9) 0.003(11)
N5 0.076(13) 0.056(11) 0.072(12) -0.026(9) -0.012(10) -0.015(9)
N7 0.045(11) 0.075(14) 0.128(19) -0.001(13) -0.022(11) -0.002(10)
N13 0.034(7) 0.051(8) 0.021(6) 0.003(6) 0.004(5) -0.012(6)
N20 0.11(2) 0.12(2) 0.17(3) -0.09(2) 0.078(19) -0.067(17)
N23 0.038(10) 0.14(2) 0.097(17) 0.048(17) -0.015(11) -0.029(13)
N26 0.031(6) 0.021(6) 0.020(6) 0.001(4) -0.007(5) -0.008(5)
N31 0.018(6) 0.014(5) 0.049(7) -0.008(5) 0.001(5) -0.002(4)
N39 0.127(19) 0.096(16) 0.17(2) -0.105(17) 0.115(18) -0.096(15)
N42 0.028(7) 0.028(7) 0.089(12) -0.008(7) -0.025(7) -0.001(6)
N46 0.027(6) 0.023(6) 0.036(7) -0.014(5) 0.003(5) 0.001(5)
N51 0.031(7) 0.022(6) 0.039(7) -0.009(5) -0.001(5) -0.005(5)

loop_
_atom_type_symbol
_atom_type_description
_atom_type_scat_dispersion_real
_atom_type_scat_dispersion_imag
_atom_type_scat_source
C C 0.0033 0.0016 'International Tables Vol C Tables 4.2.6.8 and 6.1.1.4'
H H 0.0000 0.0000 'International Tables Vol C Tables 4.2.6.8 and 6.1.1.4'
I I -0.4742 1.8119 'International Tables Vol C Tables 4.2.6.8 and 6.1.1.4'
N N 0.0061 0.0033 'International Tables Vol C Tables 4.2.6.8 and 6.1.1.4'
Sn Sn -0.6537 1.4246 'International Tables Vol C Tables 4.2.6.8 and 6.1.1.4'
O O 0.0106 0.0060 'International Tables Vol C Tables 4.2.6.8 and 6.1.1.4'
P P 0.1023 0.0942 'International Tables Vol C Tables 4.2.6.8 and 6.1.1.4'

loop_
_geom_angle_atom_site_label_1
_geom_angle_atom_site_label_2
_geom_angle_atom_site_label_3
_geom_angle
_geom_angle_site_symmetry_1
_geom_angle_site_symmetry_3
_geom_angle_publ_flag
N7 N6 C10 111.0(16) . . ?
N7 N6 H6 124.5 . . ?
C10 N6 H6 124.5 . . ?
N9 C8 N7 105.2(17) . . ?
N9 C8 H8 127.4 . . ?
N7 C8 H8 127.4 . . ?
C8 N9 C10 113.8(17) . . ?
C8 N9 H9 123.1 . . ?
C10 N9 H9 123.1 . . ?
N9 C10 N6 100.7(15) . . ?
N9 C10 H10 129.7 . . ?
N6 C10 H10 129.7 . . ?
C12 N11 C15 109.3(13) . . ?
C12 N11 H11 125.3 . . ?
C15 N11 H11 125.3 . . ?
N11 C12 N13 108.4(14) . . ?
N11 C12 H12 125.8 . . ?
N13 C12 H12 125.8 . . ?
C15 N14 N13 106.7(13) . . ?
C15 N14 H14 126.6 . . ?
N13 N14 H14 126.6 . . ?
N14 C15 N11 108.3(14) . . ?
N14 C15 H15 125.8 . . ?
N11 C15 H15 125.8 . . ?
C2 C1 N5 112.2(19) . . ?
C2 C1 C3 38.3(11) . . ?
N5 C1 C3 74.0(14) . . ?
C2 C1 H1 123.9 . . ?
N5 C1 H1 123.9 . . ?
C3 C1 H1 162.0 . . ?
C3 C2 C1 103.1(16) . . ?
C3 C2 H2 128.5 . . ?
C1 C2 H2 128.5 . . ?
C4 C3 C2 112.2(17) . . ?
C4 C3 C1 73.7(14) . . ?
C2 C3 C1 38.6(10) . . ?
C4 C3 H3 123.9 . . ?
C2 C3 H3 123.9 . . ?
C1 C3 H3 162.2 . . ?
C3 C4 N5 110.8(16) . . ?
C3 C4 H4 124.6 . . ?
N5 C4 H4 124.6 . . ?
N20 C16 C17 107(2) . . ?
N20 C16 H16 126.4 . . ?
C17 C16 H16 126.4 . . ?
C18 C17 C16 109.2(17) . . ?
C18 C17 H17 125.4 . . ?
C16 C17 H17 125.4 . . ?
C17 C18 C19 103.0(17) . . ?
C17 C18 H18 128.5 . . ?
C19 C18 H18 128.5 . . ?
N20 C19 C18 110.4(19) . . ?
N20 C19 H19 124.8 . . ?
C18 C19 H19 124.8 . . ?
C22 C21 C25 102.0(19) . . ?
C22 C21 H21 129.0 . . ?
C25 C21 H21 129.0 . . ?
C21 C22 N23 116(2) . . ?
C21 C22 C24 77.6(15) . . ?
N23 C22 C24 38.6(15) . . ?
C21 C22 C25 39.5(13) . . ?
N23 C22 C25 76.7(19) . . ?
C24 C22 C25 38.2(11) . . ?
C21 C22 H22 122.0 . . ?
N23 C22 H22 122.0 . . ?
C24 C22 H22 160.1 . . ?
C25 C22 H22 160.9 . . ?
N23 C24 C25 109.8(19) . . ?
N23 C24 C22 38.7(12) . . ?
C25 C24 C22 71.2(13) . . ?
N23 C24 H24 125.1 . . ?
C25 C24 H24 125.1 . . ?
C22 C24 H24 163.5 . . ?
C21 C25 C24 109.1(19) . . ?
C21 C25 C22 38.5(10) . . ?
C24 C25 C22 70.6(15) . . ?
C21 C25 H25 125.4 . . ?
C24 C25 H25 125.4 . . ?
C22 C25 H25 163.9 . . ?
C28 C27 N26 109.4(13) . . ?
C28 C27 H27 125.3 . . ?
N26 C27 H27 125.3 . . ?
C29 C28 C27 108.9(14) . . ?
C29 C28 H28 125.6 . . ?
C27 C28 H28 125.6 . . ?
C28 C29 C30 105.2(12) . . ?
C28 C29 H29 127.4 . . ?
C30 C29 H29 127.4 . . ?
N26 C30 C29 111.4(13) . . ?
N26 C30 H30 124.3 . . ?
C29 C30 H30 124.3 . . ?
N31 C32 C33 112.6(15) . . ?
N31 C32 C35 38.8(8) . . ?
C33 C32 C35 73.8(11) . . ?
N31 C32 C34 77.2(11) . . ?
C33 C32 C34 35.4(9) . . ?
C35 C32 C34 38.4(7) . . ?
N31 C32 H32 123.7 . . ?
C33 C32 H32 123.7 . . ?
C35 C32 H32 162.5 . . ?
C34 C32 H32 159.1 . . ?
C34 C33 C32 106.4(15) . . ?
C34 C33 H33 126.8 . . ?
C32 C33 H33 126.8 . . ?
C33 C34 C35 107.7(19) . . ?
C33 C34 C32 38.1(11) . . ?
C35 C34 C32 69.6(13) . . ?
C33 C34 H34 126.1 . . ?
C35 C34 H34 126.1 . . ?
C32 C34 H34 164.2 . . ?
N31 C35 C34 111.2(16) . . ?
N31 C35 C32 39.1(8) . . ?
C34 C35 C32 72.0(13) . . ?
N31 C35 H35 124.4 . . ?
C34 C35 H35 124.4 . . ?
C32 C35 H35 163.6 . . ?
C40 C36 C37 104.1(17) . . ?
C40 C36 H36 128.0 . . ?
C37 C36 H36 128.0 . . ?
C36 C37 C38 109.1(16) . . ?
C36 C37 C40 37.2(10) . . ?
C38 C37 C40 73.2(12) . . ?
C36 C37 H37 125.5 . . ?
C38 C37 H37 125.5 . . ?
C40 C37 H37 159.2 . . ?
N39 C38 C37 105.7(17) . . ?
N39 C38 C40 37.8(10) . . ?
C37 C38 C40 68.1(12) . . ?
N39 C38 H38 127.1 . . ?
C37 C38 H38 127.1 . . ?
C40 C38 H38 164.5 . . ?
C36 C40 N39 112(2) . . ?
C36 C40 C37 38.7(11) . . ?
N39 C40 C37 74.2(13) . . ?
C36 C40 C38 76.5(13) . . ?
N39 C40 C38 35.6(12) . . ?
C37 C40 C38 38.7(8) . . ?
C36 C40 H40 124.0 . . ?
N39 C40 H40 124.0 . . ?
C37 C40 H40 160.2 . . ?
C38 C40 H40 159.3 . . ?
C45 C41 N42 114.3(14) . . ?
C45 C41 C43 74.9(11) . . ?
N42 C41 C43 39.4(9) . . ?
C45 C41 H41 122.9 . . ?
N42 C41 H41 122.9 . . ?
C43 C41 H41 162.2 . . ?
C44 C43 N42 112.2(14) . . ?
C44 C43 C41 72.7(10) . . ?
N42 C43 C41 39.4(8) . . ?
C44 C43 H43 123.9 . . ?
N42 C43 H43 123.9 . . ?
C41 C43 H43 163.4 . . ?
C43 C44 C45 107.2(14) . . ?
C43 C44 H44 126.4 . . ?
C45 C44 H44 126.4 . . ?
C41 C45 C44 105.2(16) . . ?
C41 C45 H45 127.4 . . ?
C44 C45 H45 127.4 . . ?
C48 C47 N46 114.0(12) . . ?
C48 C47 H47 123.0 . . ?
N46 C47 H47 123.0 . . ?
C47 C48 C49 103.8(14) . . ?
C47 C48 H48 128.1 . . ?
C49 C48 H48 128.1 . . ?
C48 C49 C50 108.5(13) . . ?
C48 C49 H49 125.7 . . ?
C50 C49 H49 125.7 . . ?
N46 C50 C49 110.6(14) . . ?
N46 C50 H50 124.7 . . ?
C49 C50 H50 124.7 . . ?
C53 C52 N51 111.5(12) . . ?
C53 C52 H52 124.2 . . ?
N51 C52 H52 124.2 . . ?
C54 C53 C52 108.3(14) . . ?
C54 C53 H53 125.9 . . ?
C52 C53 H53 125.9 . . ?
C53 C54 C55 106.9(12) . . ?
C53 C54 H54 126.6 . . ?
C55 C54 H54 126.6 . . ?
N51 C55 C54 111.6(15) . . ?
N51 C55 H55 124.2 . . ?
C54 C55 H55 124.2 . . ?
N7 C6 N10 111.0(16) . . ?
N7 C6 H6' 124.5 . . ?
N10 C6 H6' 124.5 . . ?
C9 N8 N7 105.2(17) . . ?
C9 N8 H8' 127.4 . . ?
N7 N8 H8' 127.4 . . ?
N8 C9 N10 113.8(17) . . ?
N8 C9 H9' 123.1 . . ?
N10 C9 H9' 123.1 . . ?
C9 N10 C6 100.7(15) . . ?
C9 N10 H10' 129.7 . . ?
C6 N10 H10' 129.7 . . ?
N12 C11 N15 109.3(13) . . ?
N12 C11 H11' 125.3 . . ?
N15 C11 H11' 125.3 . . ?
C11 N12 N13 108.4(14) . . ?
C11 N12 H12' 125.8 . . ?
N13 N12 H12' 125.8 . . ?
N15 C14 N13 106.7(13) . . ?
N15 C14 H14' 126.6 . . ?
N13 C14 H14' 126.6 . . ?
C14 N15 C11 108.3(14) . . ?
C14 N15 H15' 125.8 . . ?
C11 N15 H15' 125.8 . . ?
N2 N1 N5 112.2(19) . . ?
N3 N2 N1 103.1(16) . . ?
N4 N3 N2 112.2(17) . . ?
N3 N4 N5 110.8(16) . . ?
N20 N16 N17 107(2) . . ?
N18 N17 N16 109.2(17) . . ?
N17 N18 N19 103.0(17) . . ?
N20 N19 N18 110.4(19) . . ?
N22 N21 N25 102.0(19) . . ?
N21 N22 N23 116(2) . . ?
N23 N24 N25 109.8(19) . . ?
N21 N25 N24 109.1(19) . . ?
N28 N27 N26 109.4(13) . . ?
N29 N28 N27 108.9(14) . . ?
N28 N29 N30 105.2(12) . . ?
N26 N30 N29 111.4(13) . . ?
N31 N32 N33 112.6(15) . . ?
N34 N33 N32 106.4(15) . . ?
N33 N34 N35 107.7(19) . . ?
N31 N35 N34 111.2(16) . . ?
N40 N36 N37 104.1(17) . . ?
N36 N37 N38 109.1(16) . . ?
N39 N38 N37 105.7(17) . . ?
N36 N40 N39 112(2) . . ?
N45 N41 N42 114.3(14) . . ?
N44 N43 N42 112.2(14) . . ?
N43 N44 N45 107.2(14) . . ?
N41 N45 N44 105.2(16) . . ?
N48 N47 N46 114.0(12) . . ?
N47 N48 N49 103.8(14) . . ?
N48 N49 N50 108.5(13) . . ?
N46 N50 N49 110.6(14) . . ?
N53 N52 N51 111.5(12) . . ?
N54 N53 N52 108.3(14) . . ?
N53 N54 N55 106.9(12) . . ?
N51 N55 N54 111.6(15) . . ?
Sn2 I5 Sn1 170.59(4) . . ?
Sn6 I13 Sn3 171.49(4) . . ?
Sn5 I19 Sn5 180.0 . 2_666 ?
I4 Sn1 I1 91.54(4) . . ?
I4 Sn1 I3 95.77(4) . . ?
I1 Sn1 I3 89.53(3) . . ?
I4 Sn1 I5 90.99(4) . . ?
I1 Sn1 I5 92.29(3) . . ?
I3 Sn1 I5 172.95(4) . . ?
I7 Sn2 I11 91.81(4) . . ?
I7 Sn2 I10 90.84(4) . . ?
I11 Sn2 I10 90.08(3) . . ?
I7 Sn2 I5 88.03(3) . . ?
I11 Sn2 I5 92.74(3) . . ?
I10 Sn2 I5 177.00(4) . . ?
I14 Sn3 I15 92.69(4) . . ?
I14 Sn3 I12 92.66(4) . . ?
I15 Sn3 I12 89.26(4) . . ?
I14 Sn3 I13 92.04(3) . . ?
I15 Sn3 I13 96.18(4) . . ?
I12 Sn3 I13 172.64(4) . . ?
I24 Sn6 I22 95.10(4) . . ?
I24 Sn6 I2 92.64(3) . . ?
I22 Sn6 I2 91.75(3) . . ?
I24 Sn6 I13 87.77(3) . . ?
I22 Sn6 I13 90.35(3) . . ?
I2 Sn6 I13 177.82(4) . . ?
I20 Sn5 I21 91.80(3) . . ?
I20 Sn5 I8 90.06(4) . . ?
I21 Sn5 I8 90.64(3) . . ?
I20 Sn5 I19 92.77(3) . . ?
I21 Sn5 I19 175.30(4) . . ?
I8 Sn5 I19 90.48(3) . . ?
I20 Sn5 I17 88.00(3) . . ?
I21 Sn5 I17 91.20(3) . . ?
I8 Sn5 I17 177.36(4) . . ?
I19 Sn5 I17 87.84(3) . . ?
I18 Sn4 I16 91.18(4) . . ?
I18 Sn4 I6 88.05(4) . . ?
I16 Sn4 I6 97.37(4) . . ?
I18 Sn4 I9 92.91(4) . . ?
I16 Sn4 I9 88.12(3) . . ?
I6 Sn4 I9 174.41(4) . . ?
O1 P1 O2 112.7(13) . . ?
O1 P1 H1A 114(8) . . ?
O2 P1 H1A 103(8) . . ?
O1 P1 H1B 81(7) . . ?
O2 P1 H1B 124(8) . . ?
H1A P1 H1B 121(10) . . ?
P1 O2 H2A 109.5 . . ?
C4 N5 C1 101.4(16) . . ?
N4 N5 N1 101.4(16) . . ?
C6 N7 N8 109.2(19) . . ?
N6 N7 C8 109.2(19) . . ?
N12 N13 C14 107.2(13) . . ?
C12 N13 N14 107.2(13) . . ?
C19 N20 C16 109(2) . . ?
N19 N20 N16 109(2) . . ?
C24 N23 C22 103(2) . . ?
N24 N23 N22 103(2) . . ?
C30 N26 C27 105.0(11) . . ?
N30 N26 N27 105.0(11) . . ?
C35 N31 C32 102.0(13) . . ?
N35 N31 N32 102.0(13) . . ?
N38 N39 N40 106.6(18) . . ?
C38 N39 C40 106.6(18) . . ?
C43 N42 C41 101.2(13) . . ?
N43 N42 N41 101.2(13) . . ?
C50 N46 C47 103.0(12) . . ?
N50 N46 N47 103.0(12) . . ?
C55 N51 C52 101.7(12) . . ?
N55 N51 N52 101.7(12) . . ?

loop_
_geom_bond_atom_site_label_1
_geom_bond_atom_site_label_2
_geom_bond_distance
_geom_bond_site_symmetry_2
_geom_bond_publ_flag
N6 N7 1.27(2) . ?
N6 C10 1.36(2) . ?
N6 H6 0.8800 . ?
C8 N9 1.29(3) . ?
C8 N7 1.31(2) . ?
C8 H8 0.9500 . ?
N9 C10 1.32(3) . ?
N9 H9 0.8800 . ?
C10 H10 0.9500 . ?
N11 C12 1.29(2) . ?
N11 C15 1.31(2) . ?
N11 H11 0.8800 . ?
C12 N13 1.313(19) . ?
C12 H12 0.9500 . ?
N14 C15 1.31(2) . ?
N14 N13 1.361(19) . ?
N14 H14 0.8800 . ?
C15 H15 0.9500 . ?
C1 C2 1.30(3) . ?
C1 N5 1.33(3) . ?
C1 C3 2.03(3) . ?
C1 H1 0.9500 . ?
C2 C3 1.29(2) . ?
C2 H2 0.9500 . ?
C3 C4 1.23(3) . ?
C3 H3 0.9500 . ?
C4 N5 1.32(3) . ?
C4 H4 0.9500 . ?
C16 N20 1.30(3) . ?
C16 C17 1.35(2) . ?
C16 H16 0.9500 . ?
C17 C18 1.29(3) . ?
C17 H17 0.9500 . ?
C18 C19 1.41(3) . ?
C18 H18 0.9500 . ?
C19 N20 1.22(4) . ?
C19 H19 0.9500 . ?
C21 C22 1.28(2) . ?
C21 C25 1.31(3) . ?
C21 H21 0.9500 . ?
C22 N23 1.29(3) . ?
C22 C24 2.00(3) . ?
C22 C25 2.01(3) . ?
C22 H22 0.9500 . ?
C24 N23 1.28(3) . ?
C24 C25 1.31(3) . ?
C24 H24 0.9500 . ?
C25 H25 0.9500 . ?
C27 C28 1.323(19) . ?
C27 N26 1.357(16) . ?
C27 H27 0.9500 . ?
C28 C29 1.31(2) . ?
C28 H28 0.9500 . ?
C29 C30 1.368(19) . ?
C29 H29 0.9500 . ?
C30 N26 1.292(18) . ?
C30 H30 0.9500 . ?
C32 N31 1.30(2) . ?
C32 C33 1.31(2) . ?
C32 C35 2.01(2) . ?
C32 C34 2.04(3) . ?
C32 H32 0.9500 . ?
C33 C34 1.23(3) . ?
C33 H33 0.9500 . ?
C34 C35 1.33(2) . ?
C34 H34 0.9500 . ?
C35 N31 1.29(2) . ?
C35 H35 0.9500 . ?
C36 C40 1.22(2) . ?
C36 C37 1.26(2) . ?
C36 H36 0.9500 . ?
C37 C38 1.32(2) . ?
C37 C40 1.96(3) . ?
C37 H37 0.9500 . ?
C38 N39 1.23(3) . ?
C38 C40 2.02(2) . ?
C38 H38 0.9500 . ?
C40 N39 1.29(2) . ?
C40 H40 0.9500 . ?
C41 C45 1.29(2) . ?
C41 N42 1.318(19) . ?
C41 C43 2.04(2) . ?
C41 H41 0.9500 . ?
C43 C44 1.30(2) . ?
C43 N42 1.32(2) . ?
C43 H43 0.9500 . ?
C44 C45 1.31(2) . ?
C44 H44 0.9500 . ?
C45 H45 0.9500 . ?
C47 C48 1.300(19) . ?
C47 N46 1.349(16) . ?
C47 H47 0.9500 . ?
C48 C49 1.33(2) . ?
C48 H48 0.9500 . ?
C49 C50 1.35(2) . ?
C49 H49 0.9500 . ?
C50 N46 1.289(19) . ?
C50 H50 0.9500 . ?
C52 C53 1.308(18) . ?
C52 N51 1.398(16) . ?
C52 H52 0.9500 . ?
C53 C54 1.31(2) . ?
C53 H53 0.9500 . ?
C54 C55 1.37(2) . ?
C54 H54 0.9500 . ?
C55 N51 1.329(19) . ?
C55 H55 0.9500 . ?
C6 N7 1.27(2) . ?
C6 N10 1.36(2) . ?
C6 H6' 0.8800 . ?
N8 C9 1.29(3) . ?
N8 N7 1.31(2) . ?
N8 H8' 0.9500 . ?
C9 N10 1.32(3) . ?
C9 H9' 0.8800 . ?
N10 H10' 0.9500 . ?
C11 N12 1.29(2) . ?
C11 N15 1.31(2) . ?
C11 H11' 0.8800 . ?
N12 N13 1.313(19) . ?
N12 H12' 0.9500 . ?
C14 N15 1.31(2) . ?
C14 N13 1.361(19) . ?
C14 H14' 0.8800 . ?
N15 H15' 0.9500 . ?
N1 N2 1.30(3) . ?
N1 N5 1.33(3) . ?
N2 N3 1.29(2) . ?
N3 N4 1.23(3) . ?
N4 N5 1.32(3) . ?
N16 N20 1.30(3) . ?
N16 N17 1.35(2) . ?
N17 N18 1.29(3) . ?
N18 N19 1.41(3) . ?
N19 N20 1.22(4) . ?
N21 N22 1.28(2) . ?
N21 N25 1.31(3) . ?
N22 N23 1.29(3) . ?
N24 N23 1.28(3) . ?
N24 N25 1.31(3) . ?
N27 N28 1.323(19) . ?
N27 N26 1.357(16) . ?
N28 N29 1.31(2) . ?
N29 N30 1.368(19) . ?
N30 N26 1.292(18) . ?
N32 N31 1.30(2) . ?
N32 N33 1.31(2) . ?
N33 N34 1.23(3) . ?
N34 N35 1.33(2) . ?
N35 N31 1.29(2) . ?
N36 N40 1.22(2) . ?
N36 N37 1.26(2) . ?
N37 N38 1.32(2) . ?
N38 N39 1.23(3) . ?
N40 N39 1.29(2) . ?
N41 N45 1.29(2) . ?
N41 N42 1.318(19) . ?
N43 N44 1.30(2) . ?
N43 N42 1.32(2) . ?
N44 N45 1.31(2) . ?
N47 N48 1.300(19) . ?
N47 N46 1.349(16) . ?
N48 N49 1.33(2) . ?
N49 N50 1.35(2) . ?
N50 N46 1.289(19) . ?
N52 N53 1.308(18) . ?
N52 N51 1.398(16) . ?
N53 N54 1.31(2) . ?
N54 N55 1.37(2) . ?
N55 N51 1.329(19) . ?
I4 Sn1 2.9255(13) . ?
I3 Sn1 3.1201(13) . ?
I1 Sn1 3.0688(13) . ?
I5 Sn2 3.2070(13) . ?
I5 Sn1 3.2238(13) . ?
I11 Sn2 3.0264(12) . ?
I7 Sn2 2.9809(13) . ?
I10 Sn2 3.1145(14) . ?
I12 Sn3 3.1005(13) . ?
I15 Sn3 3.0239(13) . ?
I14 Sn3 2.9911(13) . ?
I13 Sn6 3.1909(13) . ?
I13 Sn3 3.2228(13) . ?
I22 Sn6 3.0471(12) . ?
I24 Sn6 2.9524(12) . ?
I2 Sn6 3.0809(12) . ?
I17 Sn5 3.2236(13) . ?
I8 Sn5 3.1435(12) . ?
I20 Sn5 2.9050(12) . ?
I21 Sn5 3.1318(12) . ?
I19 Sn5 3.2151(9) . ?
I19 Sn5 3.2152(9) 2_666 ?
I18 Sn4 2.8870(13) . ?
I6 Sn4 3.1701(13) . ?
I16 Sn4 3.0972(13) . ?
I9 Sn4 3.2228(13) . ?
P1 O1 1.451(18) . ?
P1 O2 1.520(18) . ?
P1 H1A 1.411(10) . ?
P1 H1B 1.411(10) . ?
O2 H2A 0.8400 . ?

loop_
_geom_torsion_atom_site_label_1
_geom_torsion_atom_site_label_2
_geom_torsion_atom_site_label_3
_geom_torsion_atom_site_label_4
_geom_torsion
_geom_torsion_site_symmetry_1
_geom_torsion_site_symmetry_2
_geom_torsion_site_symmetry_3
_geom_torsion_site_symmetry_4
_geom_torsion_publ_flag
N7 C8 N9 C10 2(2) . . . . ?
C8 N9 C10 N6 -1(2) . . . . ?
N7 N6 C10 N9 -1(2) . . . . ?
C15 N11 C12 N13 -1.3(19) . . . . ?
N13 N14 C15 N11 1.2(19) . . . . ?
C12 N11 C15 N14 0(2) . . . . ?
N5 C1 C2 C3 3(3) . . . . ?
C1 C2 C3 C4 -4(3) . . . . ?
C2 C3 C4 N5 5(3) . . . . ?
C1 C3 C4 N5 1.8(18) . . . . ?
N20 C16 C17 C18 -1(3) . . . . ?
C16 C17 C18 C19 6(2) . . . . ?
C17 C18 C19 N20 -10(3) . . . . ?
C25 C21 C22 N23 -6(3) . . . . ?
C25 C21 C22 C24 -1.7(18) . . . . ?
C22 C21 C25 C24 3(3) . . . . ?
N23 C24 C25 C21 1(3) . . . . ?
C22 C24 C25 C21 -1.8(19) . . . . ?
N23 C24 C25 C22 2.7(19) . . . . ?
N26 C27 C28 C29 1.6(17) . . . . ?
C27 C28 C29 C30 -0.4(17) . . . . ?
C28 C29 C30 N26 -1.0(17) . . . . ?
N31 C32 C33 C34 -2(3) . . . . ?
C35 C32 C33 C34 -2(2) . . . . ?
C32 C33 C34 C35 2(3) . . . . ?
C33 C34 C35 N31 -2(4) . . . . ?
C32 C34 C35 N31 0(2) . . . . ?
C33 C34 C35 C32 -2(2) . . . . ?
C40 C36 C37 C38 -16(3) . . . . ?
C36 C37 C38 N39 14(4) . . . . ?
C40 C37 C38 N39 3(3) . . . . ?
C36 C37 C38 C40 10(2) . . . . ?
C37 C36 C40 N39 13(4) . . . . ?
C37 C36 C40 C38 10(2) . . . . ?
N42 C43 C44 C45 -1(2) . . . . ?
C41 C43 C44 C45 -1.1(15) . . . . ?
N42 C41 C45 C44 -2(2) . . . . ?
C43 C41 C45 C44 -1.1(15) . . . . ?
C43 C44 C45 C41 2(2) . . . . ?
N46 C47 C48 C49 -1.2(18) . . . . ?
C47 C48 C49 C50 0.7(17) . . . . ?
C48 C49 C50 N46 0.0(19) . . . . ?
N51 C52 C53 C54 -0.3(17) . . . . ?
C52 C53 C54 C55 -0.5(16) . . . . ?
C53 C54 C55 N51 1.2(17) . . . . ?
N7 N8 C9 N10 2(2) . . . . ?
N8 C9 N10 C6 -1(2) . . . . ?
N7 C6 N10 C9 -1(2) . . . . ?
N15 C11 N12 N13 -1.3(19) . . . . ?
N13 C14 N15 C11 1.2(19) . . . . ?
N12 C11 N15 C14 0(2) . . . . ?
N5 N1 N2 N3 3(3) . . . . ?
N1 N2 N3 N4 -4(3) . . . . ?
N2 N3 N4 N5 5(3) . . . . ?
N20 N16 N17 N18 -1(3) . . . . ?
N16 N17 N18 N19 6(2) . . . . ?
N17 N18 N19 N20 -10(3) . . . . ?
N25 N21 N22 N23 -6(3) . . . . ?
N22 N21 N25 N24 3(3) . . . . ?
N23 N24 N25 N21 1(3) . . . . ?
N26 N27 N28 N29 1.6(17) . . . . ?
N27 N28 N29 N30 -0.4(17) . . . . ?
N28 N29 N30 N26 -1.0(17) . . . . ?
N31 N32 N33 N34 -2(3) . . . . ?
N32 N33 N34 N35 2(3) . . . . ?
N33 N34 N35 N31 -2(4) . . . . ?
N40 N36 N37 N38 -16(3) . . . . ?
N36 N37 N38 N39 14(4) . . . . ?
N37 N36 N40 N39 13(4) . . . . ?
N42 N43 N44 N45 -1(2) . . . . ?
N42 N41 N45 N44 -2(2) . . . . ?
N43 N44 N45 N41 2(2) . . . . ?
N46 N47 N48 N49 -1.2(18) . . . . ?
N47 N48 N49 N50 0.7(17) . . . . ?
N48 N49 N50 N46 0.0(19) . . . . ?
N51 N52 N53 N54 -0.3(17) . . . . ?
N52 N53 N54 N55 -0.5(16) . . . . ?
N53 N54 N55 N51 1.2(17) . . . . ?
N3 N4 N5 N1 -3(3) . . . . ?
C3 C4 N5 C1 -3(3) . . . . ?
C2 C1 N5 C4 0(3) . . . . ?
C3 C1 N5 C4 1.6(16) . . . . ?
N2 N1 N5 N4 0(3) . . . . ?
N10 C6 N7 N8 3(2) . . . . ?
C10 N6 N7 C8 3(2) . . . . ?
C9 N8 N7 C6 -3(2) . . . . ?
N9 C8 N7 N6 -3(2) . . . . ?
C11 N12 N13 C14 2.0(18) . . . . ?
N11 C12 N13 N14 2.0(18) . . . . ?
N15 C14 N13 N12 -2.0(18) . . . . ?
C15 N14 N13 C12 -2.0(18) . . . . ?
N18 N19 N20 N16 10(3) . . . . ?
C18 C19 N20 C16 10(3) . . . . ?
C17 C16 N20 C19 -6(3) . . . . ?
N17 N16 N20 N19 -6(3) . . . . ?
N25 N24 N23 N22 -4(3) . . . . ?
C25 C24 N23 C22 -4(3) . . . . ?
C21 C22 N23 C24 6(3) . . . . ?
C25 C22 N23 C24 2.6(18) . . . . ?
N21 N22 N23 N24 6(3) . . . . ?
N29 N30 N26 N27 2.0(16) . . . . ?
C29 C30 N26 C27 2.0(16) . . . . ?
C28 C27 N26 C30 -2.2(16) . . . . ?
N28 N27 N26 N30 -2.2(16) . . . . ?
N34 N35 N31 N32 1(3) . . . . ?
C34 C35 N31 C32 1(3) . . . . ?
C33 C32 N31 C35 1(3) . . . . ?
C34 C32 N31 C35 -0.4(19) . . . . ?
N33 N32 N31 N35 1(3) . . . . ?
N37 N38 N39 N40 -5(4) . . . . ?
C37 C38 N39 C40 -5(4) . . . . ?
N36 N40 N39 N38 -5(5) . . . . ?
C36 C40 N39 C38 -5(5) . . . . ?
C37 C40 N39 C38 4(3) . . . . ?
N44 N43 N42 N41 0(2) . . . . ?
C44 C43 N42 C41 0(2) . . . . ?
C45 C41 N42 C43 1(2) . . . . ?
N45 N41 N42 N43 1(2) . . . . ?
N49 N50 N46 N47 -0.7(17) . . . . ?
C49 C50 N46 C47 -0.7(17) . . . . ?
C48 C47 N46 C50 1.2(17) . . . . ?
N48 N47 N46 N50 1.2(17) . . . . ?
N54 N55 N51 N52 -1.3(16) . . . . ?
C54 C55 N51 C52 -1.3(16) . . . . ?
C53 C52 N51 C55 0.9(16) . . . . ?
N53 N52 N51 N55 0.9(16) . . . . ?
